data_4089343
loop_
_publ_author_name
'Pavlik, Sonja'
'Mereiter, Kurt'
'Puchberger, Michael'
'Kirchner, Karl'

_publ_section_title
;
 Reactions of the Cationic Fragments [RuCp(PPh2NHR)2]+and
 [RuTp(PPh2NHR)2]+(R = Ph,n-Pr) with Alkynes:&#x00A0; Formation of
 Four-Membered Azaphosphacarbenes
;
_journal_issue 14
_journal_name_full Organometallics
_journal_page_first 3561
_journal_paper_doi 10.1021/om050247a
_journal_volume 24
_journal_year 2005
_chemical_formula_moiety 'C48 H54 B N8 P2 Ru, C F3 O3 S, C H2 Cl2'
_chemical_formula_sum 'C50 H56 B Cl2 F3 N8 O3 P2 Ru S'
_chemical_formula_weight 1150.81
_chemical_name_common
; 
[RuTp(kappa^2^(C,P)=C(CH~2~C~6~H~4~Me)N(Pr^n^)PPh~2~)
(kappa^1^(P)-PPh~2~NHPr^n^)]CF~3~SO~3~.CH~2~Cl~2~
    (15b.CH~2~Cl~2~)
;
_space_group_IT_number 2
_space_group_name_Hall '-P 1'
_space_group_name_H-M_alt 'P -1'
_symmetry_cell_setting triclinic
_symmetry_space_group_name_H-M 'P -1'
_atom_sites_solution_hydrogens geom
_atom_sites_solution_primary direct
_atom_sites_solution_secondary difmap
_audit_creation_method SHELXL-97
_cell_angle_alpha 86.6850(10)
_cell_angle_beta 69.9640(10)
_cell_angle_gamma 62.7740(10)
_cell_formula_units_Z 2
_cell_length_a 12.8141(5)
_cell_length_b 13.9087(6)
_cell_length_c 18.1289(7)
_cell_measurement_reflns_used 9079
_cell_measurement_temperature 173(2)
_cell_measurement_theta_max 30.00
_cell_measurement_theta_min 2.49
_cell_volume 2680.22(19)
_computing_cell_refinement 'Bruker SAINT'
_computing_data_collection 'Bruker SMART'
_computing_data_reduction 'Bruker SAINT, SADABS, XPREP'
_computing_molecular_graphics 'Bruker SHELXTL'
_computing_publication_material 'Bruker SHELXTL'
_computing_structure_refinement 'SHELXL-97 (Sheldrick, 1997)'
_computing_structure_solution 'SHELXS-97 (Sheldrick, 1997)'
_diffrn_ambient_temperature 173(2)
_diffrn_measured_fraction_theta_full 0.989
_diffrn_measured_fraction_theta_max 0.989
_diffrn_measurement_device_type 'CCD area detector'
_diffrn_measurement_method 'phi and omega scans'
_diffrn_radiation_monochromator graphite
_diffrn_radiation_source 'normal-focus sealed tube'
_diffrn_radiation_type MoK\a
_diffrn_radiation_wavelength 0.71073
_diffrn_reflns_av_R_equivalents 0.0164
_diffrn_reflns_av_sigmaI/netI 0.0165
_diffrn_reflns_limit_h_max 18
_diffrn_reflns_limit_h_min -18
_diffrn_reflns_limit_k_max 19
_diffrn_reflns_limit_k_min -19
_diffrn_reflns_limit_l_max 25
_diffrn_reflns_limit_l_min -25
_diffrn_reflns_number 50111
_diffrn_reflns_theta_full 30.00
_diffrn_reflns_theta_max 30.00
_diffrn_reflns_theta_min 2.46
_diffrn_standards_decay_% 0
_exptl_absorpt_coefficient_mu 0.550
_exptl_absorpt_correction_T_max 1.00
_exptl_absorpt_correction_T_min 0.90
_exptl_absorpt_correction_type multi-scan
_exptl_absorpt_process_details 'program SADABS, V2.10'
_exptl_crystal_colour yellow
_exptl_crystal_density_diffrn 1.426
_exptl_crystal_density_meas 0
_exptl_crystal_density_method 'not measured'
_exptl_crystal_description chunk
_exptl_crystal_F_000 1184
_exptl_crystal_size_max 0.70
_exptl_crystal_size_mid 0.50
_exptl_crystal_size_min 0.32
_refine_diff_density_max 0.528
_refine_diff_density_min -0.664
_refine_diff_density_rms 0.054
_refine_ls_extinction_method none
_refine_ls_goodness_of_fit_ref 1.042
_refine_ls_hydrogen_treatment mixed
_refine_ls_matrix_type full
_refine_ls_number_parameters 676
_refine_ls_number_reflns 15449
_refine_ls_number_restraints 7
_refine_ls_restrained_S_all 1.042
_refine_ls_R_factor_all 0.0303
_refine_ls_R_factor_gt 0.0272
_refine_ls_shift/su_max 0.001
_refine_ls_shift/su_mean 0.000
_refine_ls_structure_factor_coef Fsqd
_refine_ls_weighting_details 'calc w=1/[\s^2^(Fo^2^)+(0.0385P)^2^+1.1291P] where P=(Fo^2^+2Fc^2^)/3'
_refine_ls_weighting_scheme calc
_refine_ls_wR_factor_gt 0.0714
_refine_ls_wR_factor_ref 0.0743
_reflns_number_gt 14225
_reflns_number_total 15449
_reflns_threshold_expression >2sigma(I)
_cod_data_source_file om050247asi20050402_100602.cif
_cod_data_source_block compd15b
_cod_depositor_comments
;
The following automatic conversions were performed:

data item '_symmetry_cell_setting' value 'Triclinic' was changed to
'triclinic' in accordance with the
/home/saulius/struct/COD-crude-data/automatic-downloads/DataCite-retrospective/ACS/depositions/lib/dictionaries/cif_core.dic
dictionary named 'cif_core.dic' version 2.4.2 last updated on
2011-04-26.

Automatic conversion script
Id: cif_fix_values 6909 2019-04-08 15:41:33Z antanas 
;
_cod_original_sg_symbol_H-M P-1
_cod_database_code 4089343

loop_
_symmetry_equiv_pos_as_xyz
'x, y, z'
'-x, -y, -z'

loop_
_atom_site_label
_atom_site_type_symbol
_atom_site_fract_x
_atom_site_fract_y
_atom_site_fract_z
_atom_site_U_iso_or_equiv
_atom_site_adp_type
_atom_site_occupancy
_atom_site_symmetry_multiplicity
_atom_site_calc_flag
_atom_site_refinement_flags
_atom_site_disorder_assembly
_atom_site_disorder_group
Ru Ru 0.277009(8) 0.314431(7) 0.245981(5) 0.02012(3) Uani 1 1 d . . .
P1 P 0.12683(3) 0.28085(3) 0.225350(19) 0.02430(6) Uani 1 1 d . . .
P2 P 0.25187(3) 0.27104(2) 0.370391(18) 0.02062(6) Uani 1 1 d . . .
N1 N 0.41629(12) 0.45007(9) 0.21011(7) 0.0293(2) Uani 1 1 d . . .
N2 N 0.41278(10) 0.36413(8) 0.24947(6) 0.02452(19) Uani 1 1 d . . .
N3 N 0.36179(11) 0.41471(10) 0.09909(7) 0.0296(2) Uani 1 1 d . . .
N4 N 0.35299(10) 0.32251(9) 0.12184(6) 0.0257(2) Uani 1 1 d . . .
N5 N 0.19504(12) 0.55272(9) 0.21464(7) 0.0316(2) Uani 1 1 d . . .
N6 N 0.15225(11) 0.48765(9) 0.25920(6) 0.0272(2) Uani 1 1 d . . .
N7 N 0.03087(11) 0.25563(11) 0.30360(7) 0.0305(2) Uani 1 1 d . . .
H7N H 0.0464(18) 0.2495(15) 0.3463(12) 0.037 Uiso 1 1 d . . .
N8 N 0.39005(9) 0.14999(8) 0.32549(6) 0.02193(18) Uani 1 1 d . . .
B B 0.33361(16) 0.50429(13) 0.15996(9) 0.0312(3) Uani 1 1 d . . .
H0B H 0.3520 0.5623 0.1327 0.037 Uiso 1 1 calc R . .
C1 C 0.50089(13) 0.33152(11) 0.28181(8) 0.0285(2) Uani 1 1 d . . .
H1 H 0.5194 0.2727 0.3128 0.034 Uiso 1 1 calc R . .
C2 C 0.56216(15) 0.39540(13) 0.26393(10) 0.0374(3) Uani 1 1 d . . .
H2 H 0.6283 0.3892 0.2796 0.045 Uiso 1 1 calc R . .
C3 C 0.50548(16) 0.46963(13) 0.21847(10) 0.0377(3) Uani 1 1 d . . .
H3 H 0.5259 0.5253 0.1967 0.045 Uiso 1 1 calc R . .
C4 C 0.39192(12) 0.25908(12) 0.05507(8) 0.0301(3) Uani 1 1 d . . .
H4 H 0.3966 0.1890 0.0531 0.036 Uiso 1 1 calc R . .
C5 C 0.42456(15) 0.31020(14) -0.01110(8) 0.0379(3) Uani 1 1 d . . .
H5 H 0.4540 0.2834 -0.0652 0.045 Uiso 1 1 calc R . .
C6 C 0.40458(15) 0.40792(14) 0.01946(8) 0.0373(3) Uani 1 1 d . . .
H6 H 0.4186 0.4619 -0.0106 0.045 Uiso 1 1 calc R . .
C7 C 0.03206(14) 0.55193(12) 0.30335(8) 0.0337(3) Uani 1 1 d . . .
H7 H -0.0213 0.5279 0.3406 0.040 Uiso 1 1 calc R . .
C8 C -0.00358(17) 0.65911(13) 0.28679(10) 0.0453(4) Uani 1 1 d . . .
H8 H -0.0837 0.7207 0.3093 0.054 Uiso 1 1 calc R . .
C9 C 0.10236(17) 0.65644(12) 0.23079(10) 0.0432(4) Uani 1 1 d . . .
H9 H 0.1092 0.7172 0.2074 0.052 Uiso 1 1 calc R . .
C10 C 0.01830(13) 0.39612(12) 0.19001(8) 0.0309(3) Uani 1 1 d . . .
C11 C -0.11108(14) 0.44348(14) 0.23298(10) 0.0410(3) Uani 1 1 d . . .
H11 H -0.1418 0.4132 0.2785 0.049 Uiso 1 1 calc R . .
C12 C -0.19478(17) 0.53414(17) 0.20985(13) 0.0543(5) Uani 1 1 d . . .
H12 H -0.2822 0.5653 0.2395 0.065 Uiso 1 1 calc R . .
C13 C -0.15183(19) 0.57930(17) 0.14412(13) 0.0558(5) Uani 1 1 d . . .
H13 H -0.2094 0.6415 0.1286 0.067 Uiso 1 1 calc R . .
C14 C -0.02375(18) 0.53335(15) 0.10057(12) 0.0477(4) Uani 1 1 d . . .
H14 H 0.0061 0.5641 0.0551 0.057 Uiso 1 1 calc R . .
C15 C 0.06085(14) 0.44244(13) 0.12346(9) 0.0363(3) Uani 1 1 d . . .
H15 H 0.1482 0.4117 0.0936 0.044 Uiso 1 1 calc R . .
C16 C 0.18727(12) 0.16591(12) 0.15176(8) 0.0290(2) Uani 1 1 d . . .
C17 C 0.17356(16) 0.17573(14) 0.07818(9) 0.0384(3) Uani 1 1 d . . .
H17 H 0.1284 0.2456 0.0640 0.046 Uiso 1 1 calc R . .
C18 C 0.22637(18) 0.08269(16) 0.02546(10) 0.0467(4) Uani 1 1 d . . .
H18 H 0.2175 0.0896 -0.0248 0.056 Uiso 1 1 calc R . .
C19 C 0.29119(16) -0.01900(15) 0.04546(11) 0.0454(4) Uani 1 1 d . . .
H19 H 0.3282 -0.0817 0.0087 0.055 Uiso 1 1 calc R . .
C20 C 0.30259(15) -0.03013(14) 0.11907(11) 0.0411(3) Uani 1 1 d . . .
H20 H 0.3452 -0.1004 0.1335 0.049 Uiso 1 1 calc R . .
C21 C 0.25117(13) 0.06238(12) 0.17179(9) 0.0338(3) Uani 1 1 d . . .
H21 H 0.2598 0.0548 0.2221 0.041 Uiso 1 1 calc R . .
C22 C -0.03825(14) 0.19787(14) 0.29932(9) 0.0360(3) Uani 1 1 d . . .
H22A H 0.0175 0.1184 0.2925 0.043 Uiso 1 1 calc R . .
H22B H -0.0643 0.2161 0.2527 0.043 Uiso 1 1 calc R . .
C23 C -0.15362(16) 0.22792(17) 0.37343(10) 0.0438(4) Uani 1 1 d . . .
H23A H -0.2118 0.3066 0.3786 0.053 Uiso 1 1 calc R . .
H23B H -0.1282 0.2137 0.4204 0.053 Uiso 1 1 calc R . .
C24 C -0.2207(2) 0.1627(2) 0.37062(13) 0.0594(5) Uani 1 1 d . . .
H24A H -0.2939 0.1827 0.4194 0.089 Uiso 1 1 calc R . .
H24B H -0.1632 0.0847 0.3655 0.089 Uiso 1 1 calc R . .
H24C H -0.2483 0.1785 0.3251 0.089 Uiso 1 1 calc R . .
C25 C 0.15110(12) 0.21882(10) 0.43668(7) 0.0242(2) Uani 1 1 d . . .
C26 C 0.04931(13) 0.28797(12) 0.50197(8) 0.0313(3) Uani 1 1 d . . .
H26 H 0.0324 0.3613 0.5102 0.038 Uiso 1 1 calc R . .
C27 C -0.02716(15) 0.25034(14) 0.55486(9) 0.0384(3) Uani 1 1 d . . .
H27 H -0.0971 0.2982 0.5985 0.046 Uiso 1 1 calc R . .
C28 C -0.00160(16) 0.14294(15) 0.54403(10) 0.0424(3) Uani 1 1 d . . .
H28 H -0.0522 0.1164 0.5813 0.051 Uiso 1 1 calc R . .
C29 C 0.09802(15) 0.07410(13) 0.47864(10) 0.0397(3) Uani 1 1 d . . .
H29 H 0.1148 0.0007 0.4711 0.048 Uiso 1 1 calc R . .
C30 C 0.17330(13) 0.11178(11) 0.42425(9) 0.0301(3) Uani 1 1 d . . .
H30 H 0.2397 0.0650 0.3787 0.036 Uiso 1 1 calc R . .
C31 C 0.27146(12) 0.34157(10) 0.44172(7) 0.0237(2) Uani 1 1 d . . .
C32 C 0.25613(14) 0.44674(11) 0.43211(8) 0.0297(3) Uani 1 1 d . . .
H32 H 0.2345 0.4813 0.3890 0.036 Uiso 1 1 calc R . .
C33 C 0.27259(17) 0.50116(12) 0.48580(9) 0.0384(3) Uani 1 1 d . . .
H33 H 0.2613 0.5732 0.4796 0.046 Uiso 1 1 calc R . .
C34 C 0.30544(17) 0.45032(13) 0.54837(10) 0.0409(3) Uani 1 1 d . . .
H34 H 0.3188 0.4870 0.5840 0.049 Uiso 1 1 calc R . .
C35 C 0.31883(16) 0.34644(13) 0.55922(9) 0.0377(3) Uani 1 1 d . . .
H35 H 0.3405 0.3122 0.6024 0.045 Uiso 1 1 calc R . .
C36 C 0.30032(14) 0.29296(11) 0.50656(8) 0.0301(3) Uani 1 1 d . . .
H36 H 0.3073 0.2225 0.5146 0.036 Uiso 1 1 calc R . .
C37 C 0.46573(12) 0.05631(10) 0.35950(8) 0.0249(2) Uani 1 1 d . . .
H37A H 0.5008 -0.0110 0.3239 0.030 Uiso 1 1 calc R . .
H37B H 0.4100 0.0499 0.4110 0.030 Uiso 1 1 calc R . .
C38 C 0.57315(12) 0.06459(11) 0.37192(8) 0.0282(2) Uani 1 1 d . . .
H38A H 0.5390 0.1276 0.4114 0.034 Uiso 1 1 calc R . .
H38B H 0.6266 0.0759 0.3216 0.034 Uiso 1 1 calc R . .
C39 C 0.65147(15) -0.04002(13) 0.40076(10) 0.0387(3) Uani 1 1 d . . .
H39A H 0.7205 -0.0346 0.4089 0.058 Uiso 1 1 calc R . .
H39B H 0.6859 -0.1020 0.3612 0.058 Uiso 1 1 calc R . .
H39C H 0.5983 -0.0506 0.4508 0.058 Uiso 1 1 calc R . .
C40 C 0.39896(11) 0.16166(9) 0.24940(7) 0.0216(2) Uani 1 1 d . . .
C41 C 0.49740(12) 0.06592(10) 0.18740(8) 0.0270(2) Uani 1 1 d . . .
H41A H 0.4843 0.0016 0.2024 0.032 Uiso 1 1 calc R . .
H41B H 0.4850 0.0827 0.1363 0.032 Uiso 1 1 calc R . .
C42 C 0.63151(12) 0.03684(10) 0.17605(7) 0.0268(2) Uani 1 1 d . . .
C43 C 0.71379(13) -0.06604(11) 0.18792(8) 0.0315(3) Uani 1 1 d . . .
H43 H 0.6863 -0.1196 0.2024 0.038 Uiso 1 1 calc R . .
C44 C 0.83585(14) -0.09048(13) 0.17867(10) 0.0396(3) Uani 1 1 d . . .
H44 H 0.8912 -0.1611 0.1865 0.048 Uiso 1 1 calc R . .
C45 C 0.87843(15) -0.01368(15) 0.15823(11) 0.0458(4) Uani 1 1 d . . .
C46 C 0.79685(15) 0.08754(14) 0.14470(11) 0.0436(4) Uani 1 1 d . . .
H46 H 0.8248 0.1407 0.1296 0.052 Uiso 1 1 calc R . .
C47 C 0.67542(14) 0.11258(12) 0.15277(9) 0.0334(3) Uani 1 1 d . . .
H47 H 0.6217 0.1820 0.1423 0.040 Uiso 1 1 calc R . .
C48 C 1.00961(19) -0.0384(2) 0.1519(2) 0.0779(8) Uani 1 1 d . . .
H48A H 1.0174 0.0287 0.1464 0.117 Uiso 1 1 calc R . .
H48B H 1.0714 -0.0916 0.1056 0.117 Uiso 1 1 calc R . .
H48C H 1.0247 -0.0683 0.1997 0.117 Uiso 1 1 calc R . .
S S -0.45995(4) 0.20822(3) 0.71992(2) 0.03541(11) Uani 0.9511(12) 1 d P A 1
S1' S -0.3895(9) 0.1924(7) 0.7200(5) 0.035 Uiso 0.0489(12) 1 d P A 2
C49 C -0.39440(19) 0.27416(18) 0.64172(12) 0.0553(5) Uani 1 1 d . A 1
O1 O -0.35728(17) 0.10161(11) 0.71126(10) 0.0697(5) Uani 1 1 d . A 1
O2 O -0.56051(16) 0.21004(12) 0.70025(10) 0.0609(4) Uani 1 1 d . A 1
O3 O -0.49914(15) 0.27764(11) 0.78963(8) 0.0549(3) Uani 1 1 d . A 1
F1 F -0.48186(13) 0.37178(10) 0.63702(8) 0.0640(3) Uani 1 1 d . A 1
F2 F -0.30644(15) 0.28973(18) 0.65406(13) 0.1088(7) Uani 1 1 d . A 1
F3 F -0.3432(2) 0.21615(17) 0.57240(9) 0.1212(8) Uani 1 1 d . A 1
C50 C 0.8613(3) 0.2830(4) -0.0102(2) 0.0775(13) Uani 0.611(2) 1 d PD B 1
H50A H 0.9278 0.2069 -0.0167 0.093 Uiso 0.611(2) 1 calc PR B 1
H50B H 0.8887 0.3167 -0.0576 0.093 Uiso 0.611(2) 1 calc PR B 1
Cl1 Cl 0.84539(10) 0.35301(10) 0.07220(6) 0.0670(3) Uani 0.611(2) 1 d PD B 1
Cl2 Cl 0.72422(14) 0.28197(12) -0.00476(10) 0.0600(3) Uani 0.611(2) 1 d PD B 1
C50' C 0.7861(3) 0.3592(5) 0.0465(6) 0.098(3) Uani 0.389(2) 1 d PD B 2
H50C H 0.7814 0.4253 0.0211 0.118 Uiso 0.389(2) 1 calc PR B 2
H50D H 0.7545 0.3785 0.1044 0.118 Uiso 0.389(2) 1 calc PR B 2
Cl1' Cl 0.94152(18) 0.25991(19) 0.0161(2) 0.1247(13) Uani 0.389(2) 1 d PD B 2
Cl2' Cl 0.68977(17) 0.3193(2) 0.0238(2) 0.0721(7) Uani 0.389(2) 1 d PD B 2

loop_
_atom_site_aniso_label
_atom_site_aniso_U_11
_atom_site_aniso_U_22
_atom_site_aniso_U_33
_atom_site_aniso_U_23
_atom_site_aniso_U_13
_atom_site_aniso_U_12
Ru 0.02012(5) 0.01990(5) 0.01996(5) 0.00234(3) -0.00719(3) -0.00899(4)
P1 0.02167(13) 0.02878(15) 0.02267(14) 0.00035(11) -0.00793(11) -0.01162(12)
P2 0.02204(13) 0.01934(13) 0.02101(13) 0.00274(10) -0.00764(10) -0.01015(11)
N1 0.0367(6) 0.0257(5) 0.0320(5) 0.0087(4) -0.0141(5) -0.0191(5)
N2 0.0261(5) 0.0217(4) 0.0276(5) 0.0042(4) -0.0090(4) -0.0132(4)
N3 0.0326(5) 0.0320(5) 0.0249(5) 0.0081(4) -0.0095(4) -0.0165(5)
N4 0.0267(5) 0.0277(5) 0.0226(5) 0.0040(4) -0.0081(4) -0.0132(4)
N5 0.0389(6) 0.0232(5) 0.0304(5) 0.0077(4) -0.0154(5) -0.0110(5)
N6 0.0290(5) 0.0239(5) 0.0260(5) 0.0037(4) -0.0117(4) -0.0090(4)
N7 0.0290(5) 0.0438(6) 0.0253(5) 0.0019(5) -0.0094(4) -0.0223(5)
N8 0.0225(4) 0.0193(4) 0.0242(5) 0.0037(4) -0.0087(4) -0.0097(4)
B 0.0401(8) 0.0272(7) 0.0297(7) 0.0101(5) -0.0146(6) -0.0175(6)
C1 0.0293(6) 0.0270(6) 0.0340(6) 0.0055(5) -0.0142(5) -0.0151(5)
C2 0.0409(8) 0.0394(7) 0.0475(8) 0.0097(6) -0.0220(7) -0.0273(7)
C3 0.0481(8) 0.0362(7) 0.0445(8) 0.0111(6) -0.0199(7) -0.0306(7)
C4 0.0268(6) 0.0348(6) 0.0246(6) -0.0003(5) -0.0070(5) -0.0122(5)
C5 0.0376(7) 0.0482(8) 0.0221(6) 0.0030(6) -0.0063(5) -0.0184(7)
C6 0.0414(8) 0.0451(8) 0.0251(6) 0.0108(6) -0.0090(6) -0.0226(7)
C7 0.0313(6) 0.0299(6) 0.0293(6) -0.0023(5) -0.0109(5) -0.0051(5)
C8 0.0434(8) 0.0285(7) 0.0427(8) -0.0005(6) -0.0160(7) 0.0013(6)
C9 0.0534(9) 0.0234(6) 0.0428(8) 0.0077(6) -0.0214(7) -0.0074(6)
C10 0.0268(6) 0.0351(7) 0.0300(6) 0.0003(5) -0.0130(5) -0.0115(5)
C11 0.0278(7) 0.0474(9) 0.0385(8) 0.0013(6) -0.0120(6) -0.0096(6)
C12 0.0299(7) 0.0562(11) 0.0593(11) 0.0025(9) -0.0179(7) -0.0041(7)
C13 0.0447(9) 0.0482(10) 0.0671(12) 0.0133(9) -0.0323(9) -0.0076(8)
C14 0.0469(9) 0.0479(9) 0.0518(10) 0.0177(8) -0.0277(8) -0.0191(8)
C15 0.0326(7) 0.0404(7) 0.0366(7) 0.0072(6) -0.0169(6) -0.0147(6)
C16 0.0261(6) 0.0352(6) 0.0274(6) -0.0025(5) -0.0076(5) -0.0163(5)
C17 0.0438(8) 0.0454(8) 0.0305(7) -0.0005(6) -0.0138(6) -0.0234(7)
C18 0.0523(10) 0.0604(11) 0.0298(7) -0.0079(7) -0.0110(7) -0.0292(9)
C19 0.0389(8) 0.0477(9) 0.0440(8) -0.0177(7) -0.0058(7) -0.0193(7)
C20 0.0331(7) 0.0361(7) 0.0497(9) -0.0090(6) -0.0117(6) -0.0132(6)
C21 0.0295(6) 0.0357(7) 0.0371(7) -0.0031(6) -0.0130(5) -0.0143(5)
C22 0.0336(7) 0.0474(8) 0.0339(7) -0.0010(6) -0.0087(6) -0.0263(6)
C23 0.0407(8) 0.0654(11) 0.0362(7) 0.0017(7) -0.0083(6) -0.0367(8)
C24 0.0583(11) 0.0892(16) 0.0531(11) 0.0077(10) -0.0126(9) -0.0575(12)
C25 0.0244(5) 0.0253(5) 0.0250(5) 0.0036(4) -0.0084(4) -0.0137(5)
C26 0.0289(6) 0.0329(6) 0.0304(6) -0.0013(5) -0.0052(5) -0.0164(5)
C27 0.0332(7) 0.0507(9) 0.0317(7) -0.0011(6) -0.0021(5) -0.0259(7)
C28 0.0412(8) 0.0545(9) 0.0416(8) 0.0122(7) -0.0099(7) -0.0345(8)
C29 0.0390(8) 0.0358(7) 0.0522(9) 0.0094(6) -0.0136(7) -0.0261(6)
C30 0.0281(6) 0.0276(6) 0.0363(7) 0.0020(5) -0.0090(5) -0.0160(5)
C31 0.0268(5) 0.0224(5) 0.0228(5) 0.0022(4) -0.0090(4) -0.0120(4)
C32 0.0396(7) 0.0234(6) 0.0280(6) 0.0036(5) -0.0134(5) -0.0151(5)
C33 0.0550(9) 0.0283(6) 0.0382(7) 0.0012(6) -0.0190(7) -0.0225(6)
C34 0.0538(9) 0.0391(8) 0.0379(7) -0.0017(6) -0.0223(7) -0.0231(7)
C35 0.0471(8) 0.0384(7) 0.0326(7) 0.0050(6) -0.0224(6) -0.0182(7)
C36 0.0385(7) 0.0264(6) 0.0290(6) 0.0067(5) -0.0164(5) -0.0154(5)
C37 0.0259(5) 0.0207(5) 0.0289(6) 0.0076(4) -0.0110(5) -0.0111(4)
C38 0.0276(6) 0.0260(6) 0.0330(6) 0.0087(5) -0.0142(5) -0.0123(5)
C39 0.0332(7) 0.0363(7) 0.0438(8) 0.0165(6) -0.0194(6) -0.0114(6)
C40 0.0197(5) 0.0214(5) 0.0245(5) 0.0021(4) -0.0069(4) -0.0110(4)
C41 0.0247(5) 0.0241(5) 0.0274(6) -0.0021(4) -0.0081(5) -0.0079(4)
C42 0.0235(5) 0.0264(6) 0.0235(5) 0.0008(4) -0.0047(4) -0.0084(5)
C43 0.0270(6) 0.0273(6) 0.0316(6) 0.0050(5) -0.0060(5) -0.0093(5)
C44 0.0273(6) 0.0363(7) 0.0425(8) 0.0072(6) -0.0097(6) -0.0068(6)
C45 0.0265(7) 0.0479(9) 0.0544(10) 0.0031(7) -0.0079(6) -0.0148(6)
C46 0.0343(7) 0.0392(8) 0.0531(9) 0.0065(7) -0.0053(7) -0.0212(6)
C47 0.0311(6) 0.0284(6) 0.0334(7) 0.0042(5) -0.0057(5) -0.0121(5)
C48 0.0319(9) 0.0675(14) 0.128(2) 0.0060(15) -0.0232(12) -0.0214(9)
S 0.0455(3) 0.02500(16) 0.03590(19) 0.00506(13) -0.01568(16) -0.01585(16)
C49 0.0446(9) 0.0597(11) 0.0452(9) 0.0078(8) -0.0007(8) -0.0222(9)
O1 0.0877(11) 0.0323(6) 0.0782(10) 0.0026(6) -0.0484(9) -0.0055(7)
O2 0.0715(10) 0.0511(8) 0.0845(11) 0.0186(7) -0.0396(8) -0.0410(7)
O3 0.0756(9) 0.0473(7) 0.0373(6) 0.0007(5) -0.0155(6) -0.0278(7)
F1 0.0787(9) 0.0538(7) 0.0704(8) 0.0303(6) -0.0324(7) -0.0382(6)
F2 0.0532(8) 0.1410(17) 0.1403(17) 0.0376(13) -0.0203(9) -0.0644(10)
F3 0.1424(17) 0.1059(14) 0.0379(7) -0.0080(8) 0.0142(9) -0.0267(13)
C50 0.065(2) 0.114(4) 0.057(2) -0.016(2) -0.0075(18) -0.053(3)
Cl1 0.0689(6) 0.0911(7) 0.0548(5) -0.0010(4) -0.0170(4) -0.0508(6)
Cl2 0.0747(8) 0.0567(8) 0.0736(8) 0.0278(5) -0.0434(7) -0.0408(6)
C50' 0.059(4) 0.086(5) 0.160(9) -0.007(5) -0.048(5) -0.033(4)
Cl1' 0.0598(11) 0.0870(14) 0.241(4) 0.0661(18) -0.0665(16) -0.0411(10)
Cl2' 0.0550(10) 0.0681(15) 0.107(2) 0.0441(13) -0.0405(12) -0.0355(10)

loop_
_atom_type_symbol
_atom_type_description
_atom_type_scat_dispersion_real
_atom_type_scat_dispersion_imag
_atom_type_scat_source
C C 0.0033 0.0016 'International Tables Vol C Tables 4.2.6.8 and 6.1.1.4'
H H 0.0000 0.0000 'International Tables Vol C Tables 4.2.6.8 and 6.1.1.4'
B B 0.0013 0.0007 'International Tables Vol C Tables 4.2.6.8 and 6.1.1.4'
N N 0.0061 0.0033 'International Tables Vol C Tables 4.2.6.8 and 6.1.1.4'
O O 0.0106 0.0060 'International Tables Vol C Tables 4.2.6.8 and 6.1.1.4'
F F 0.0171 0.0103 'International Tables Vol C Tables 4.2.6.8 and 6.1.1.4'
P P 0.1023 0.0942 'International Tables Vol C Tables 4.2.6.8 and 6.1.1.4'
S S 0.1246 0.1234 'International Tables Vol C Tables 4.2.6.8 and 6.1.1.4'
Cl Cl 0.1484 0.1585 'International Tables Vol C Tables 4.2.6.8 and 6.1.1.4'
Ru Ru -1.2594 0.8363 'International Tables Vol C Tables 4.2.6.8 and 6.1.1.4'

loop_
_geom_angle_atom_site_label_1
_geom_angle_atom_site_label_2
_geom_angle_atom_site_label_3
_geom_angle
C40 Ru N4 98.48(5)
C40 Ru N2 88.38(4)
N4 Ru N2 82.37(4)
C40 Ru N6 169.82(4)
N4 Ru N6 87.94(4)
N2 Ru N6 84.64(4)
C40 Ru P2 67.46(3)
N4 Ru P2 164.25(3)
N2 Ru P2 89.90(3)
N6 Ru P2 105.05(3)
C40 Ru P1 98.67(3)
N4 Ru P1 89.70(3)
N2 Ru P1 170.11(3)
N6 Ru P1 89.20(3)
P2 Ru P1 99.181(12)
N7 P1 C16 102.77(6)
N7 P1 C10 103.23(6)
C16 P1 C10 103.78(6)
N7 P1 Ru 117.02(4)
C16 P1 Ru 115.80(4)
C10 P1 Ru 112.57(5)
N8 P2 C31 110.53(5)
N8 P2 C25 101.33(5)
C31 P2 C25 100.45(6)
N8 P2 Ru 84.72(4)
C31 P2 Ru 121.95(4)
C25 P2 Ru 132.16(4)
N8 P2 C40 34.35(4)
C31 P2 C40 130.25(5)
C25 P2 C40 116.95(5)
Ru P2 C40 51.03(3)
C3 N1 N2 109.74(11)
C3 N1 B 128.88(12)
N2 N1 B 121.21(11)
C1 N2 N1 106.22(10)
C1 N2 Ru 136.06(9)
N1 N2 Ru 117.71(8)
C6 N3 N4 109.49(12)
C6 N3 B 128.87(12)
N4 N3 B 121.50(10)
C4 N4 N3 106.31(11)
C4 N4 Ru 135.81(9)
N3 N4 Ru 117.78(8)
C9 N5 N6 109.80(13)
C9 N5 B 130.41(13)
N6 N5 B 119.69(11)
C7 N6 N5 106.61(11)
C7 N6 Ru 134.03(10)
N5 N6 Ru 119.35(8)
C22 N7 P1 124.74(10)
C22 N7 H7N 112.7(13)
P1 N7 H7N 117.0(13)
C40 N8 C37 129.62(10)
C40 N8 P2 98.57(8)
C37 N8 P2 131.39(8)
N5 B N1 108.47(11)
N5 B N3 108.99(12)
N1 B N3 107.55(11)
N5 B H0B 110.6
N1 B H0B 110.6
N3 B H0B 110.6
N2 C1 C2 110.82(12)
N2 C1 H1 124.6
C2 C1 H1 124.6
C3 C2 C1 104.69(13)
C3 C2 H2 127.7
C1 C2 H2 127.7
N1 C3 C2 108.52(12)
N1 C3 H3 125.7
C2 C3 H3 125.7
N4 C4 C5 110.62(13)
N4 C4 H4 124.7
C5 C4 H4 124.7
C6 C5 C4 104.63(13)
C6 C5 H5 127.7
C4 C5 H5 127.7
N3 C6 C5 108.94(13)
N3 C6 H6 125.5
C5 C6 H6 125.5
N6 C7 C8 110.26(15)
N6 C7 H7 124.9
C8 C7 H7 124.9
C9 C8 C7 105.00(14)
C9 C8 H8 127.5
C7 C8 H8 127.5
N5 C9 C8 108.32(14)
N5 C9 H9 125.8
C8 C9 H9 125.8
C15 C10 C11 118.38(14)
C15 C10 P1 121.99(11)
C11 C10 P1 119.54(12)
C12 C11 C10 120.77(17)
C12 C11 H11 119.6
C10 C11 H11 119.6
C13 C12 C11 120.40(17)
C13 C12 H12 119.8
C11 C12 H12 119.8
C12 C13 C14 119.70(16)
C12 C13 H13 120.1
C14 C13 H13 120.1
C13 C14 C15 120.23(17)
C13 C14 H14 119.9
C15 C14 H14 119.9
C14 C15 C10 120.51(15)
C14 C15 H15 119.7
C10 C15 H15 119.7
C21 C16 C17 118.93(13)
C21 C16 P1 116.65(10)
C17 C16 P1 124.41(12)
C18 C17 C16 119.77(16)
C18 C17 H17 120.1
C16 C17 H17 120.1
C19 C18 C17 120.69(16)
C19 C18 H18 119.7
C17 C18 H18 119.7
C18 C19 C20 120.14(15)
C18 C19 H19 119.9
C20 C19 H19 119.9
C19 C20 C21 119.54(16)
C19 C20 H20 120.2
C21 C20 H20 120.2
C20 C21 C16 120.89(14)
C20 C21 H21 119.6
C16 C21 H21 119.6
N7 C22 C23 111.41(12)
N7 C22 H22A 109.3
C23 C22 H22A 109.3
N7 C22 H22B 109.3
C23 C22 H22B 109.3
H22A C22 H22B 108.0
C22 C23 C24 111.09(15)
C22 C23 H23A 109.4
C24 C23 H23A 109.4
C22 C23 H23B 109.4
C24 C23 H23B 109.4
H23A C23 H23B 108.0
C23 C24 H24A 109.5
C23 C24 H24B 109.5
H24A C24 H24B 109.5
C23 C24 H24C 109.5
H24A C24 H24C 109.5
H24B C24 H24C 109.5
C26 C25 C30 119.23(12)
C26 C25 P2 118.82(10)
C30 C25 P2 121.95(10)
C27 C26 C25 120.48(13)
C27 C26 H26 119.8
C25 C26 H26 119.8
C28 C27 C26 120.01(14)
C28 C27 H27 120.0
C26 C27 H27 120.0
C27 C28 C29 119.93(14)
C27 C28 H28 120.0
C29 C28 H28 120.0
C28 C29 C30 120.47(14)
C28 C29 H29 119.8
C30 C29 H29 119.8
C29 C30 C25 119.80(13)
C29 C30 H30 120.1
C25 C30 H30 120.1
C32 C31 C36 119.33(12)
C32 C31 P2 119.32(9)
C36 C31 P2 121.35(9)
C33 C32 C31 119.89(13)
C33 C32 H32 120.1
C31 C32 H32 120.1
C34 C33 C32 120.05(14)
C34 C33 H33 120.0
C32 C33 H33 120.0
C35 C34 C33 120.50(14)
C35 C34 H34 119.7
C33 C34 H34 119.7
C34 C35 C36 119.45(14)
C34 C35 H35 120.3
C36 C35 H35 120.3
C35 C36 C31 120.72(13)
C35 C36 H36 119.6
C31 C36 H36 119.6
N8 C37 C38 113.79(10)
N8 C37 H37A 108.8
C38 C37 H37A 108.8
N8 C37 H37B 108.8
C38 C37 H37B 108.8
H37A C37 H37B 107.7
C37 C38 C39 109.51(11)
C37 C38 H38A 109.8
C39 C38 H38A 109.8
C37 C38 H38B 109.8
C39 C38 H38B 109.8
H38A C38 H38B 108.2
C38 C39 H39A 109.5
C38 C39 H39B 109.5
H39A C39 H39B 109.5
C38 C39 H39C 109.5
H39A C39 H39C 109.5
H39B C39 H39C 109.5
N8 C40 C41 117.93(10)
N8 C40 Ru 107.57(8)
C41 C40 Ru 134.38(9)
N8 C40 P2 47.08(6)
C41 C40 P2 163.44(9)
Ru C40 P2 61.51(3)
C42 C41 C40 114.46(10)
C42 C41 H41A 108.6
C40 C41 H41A 108.6
C42 C41 H41B 108.6
C40 C41 H41B 108.6
H41A C41 H41B 107.6
C47 C42 C43 118.60(13)
C47 C42 C41 120.28(12)
C43 C42 C41 121.11(12)
C44 C43 C42 120.24(14)
C44 C43 H43 119.9
C42 C43 H43 119.9
C45 C44 C43 121.21(14)
C45 C44 H44 119.4
C43 C44 H44 119.4
C46 C45 C44 118.10(15)
C46 C45 C48 120.59(18)
C44 C45 C48 121.30(18)
C47 C46 C45 121.29(15)
C47 C46 H46 119.4
C45 C46 H46 119.4
C46 C47 C42 120.49(14)
C46 C47 H47 119.8
C42 C47 H47 119.8
C45 C48 H48A 109.5
C45 C48 H48B 109.5
H48A C48 H48B 109.5
C45 C48 H48C 109.5
H48A C48 H48C 109.5
H48B C48 H48C 109.5
O3 S O1 115.72(9)
O3 S O2 114.97(10)
O1 S O2 114.28(10)
O3 S C49 102.74(10)
O1 S C49 103.81(11)
O2 S C49 102.87(10)
F3 C49 F1 107.78(19)
F3 C49 F2 107.6(2)
F1 C49 F2 106.5(2)
F3 C49 S 111.55(17)
F1 C49 S 111.40(13)
F2 C49 S 111.77(16)
Cl1 C50 Cl2 113.4(2)
Cl1 C50 H50A 108.9
Cl2 C50 H50A 108.9
Cl1 C50 H50B 108.9
Cl2 C50 H50B 108.9
H50A C50 H50B 107.7
Cl1' C50' Cl2' 113.4(2)
Cl1' C50' H50C 108.9
Cl2' C50' H50C 108.9
Cl1' C50' H50D 108.9
Cl2' C50' H50D 108.9
H50C C50' H50D 107.7

loop_
_geom_bond_atom_site_label_1
_geom_bond_atom_site_label_2
_geom_bond_distance
Ru C40 1.9934(12)
Ru N4 2.1435(11)
Ru N2 2.1656(11)
Ru N6 2.1675(11)
Ru P2 2.2533(3)
Ru P1 2.3232(3)
P1 N7 1.6701(12)
P1 C16 1.8279(14)
P1 C10 1.8348(14)
P2 N8 1.7537(10)
P2 C31 1.8144(12)
P2 C25 1.8257(12)
P2 C40 2.3680(12)
N1 C3 1.3458(19)
N1 N2 1.3669(14)
N1 B 1.5388(19)
N2 C1 1.3335(17)
N3 C6 1.3489(17)
N3 N4 1.3662(16)
N3 B 1.541(2)
N4 C4 1.3416(17)
N5 C9 1.3492(18)
N5 N6 1.3557(16)
N5 B 1.538(2)
N6 C7 1.3380(18)
N7 C22 1.4634(18)
N7 H7N 0.85(2)
N8 C40 1.3511(15)
N8 C37 1.4761(15)
B H0B 1.0000
C1 C2 1.3934(19)
C1 H1 0.9500
C2 C3 1.378(2)
C2 H2 0.9500
C3 H3 0.9500
C4 C5 1.396(2)
C4 H4 0.9500
C5 C6 1.375(2)
C5 H5 0.9500
C6 H6 0.9500
C7 C8 1.393(2)
C7 H7 0.9500
C8 C9 1.374(3)
C8 H8 0.9500
C9 H9 0.9500
C10 C15 1.396(2)
C10 C11 1.402(2)
C11 C12 1.388(2)
C11 H11 0.9500
C12 C13 1.378(3)
C12 H12 0.9500
C13 C14 1.391(3)
C13 H13 0.9500
C14 C15 1.393(2)
C14 H14 0.9500
C15 H15 0.9500
C16 C21 1.393(2)
C16 C17 1.395(2)
C17 C18 1.394(2)
C17 H17 0.9500
C18 C19 1.376(3)
C18 H18 0.9500
C19 C20 1.384(3)
C19 H19 0.9500
C20 C21 1.392(2)
C20 H20 0.9500
C21 H21 0.9500
C22 C23 1.518(2)
C22 H22A 0.9900
C22 H22B 0.9900
C23 C24 1.522(2)
C23 H23A 0.9900
C23 H23B 0.9900
C24 H24A 0.9800
C24 H24B 0.9800
C24 H24C 0.9800
C25 C26 1.3976(18)
C25 C30 1.3983(18)
C26 C27 1.386(2)
C26 H26 0.9500
C27 C28 1.385(2)
C27 H27 0.9500
C28 C29 1.388(2)
C28 H28 0.9500
C29 C30 1.389(2)
C29 H29 0.9500
C30 H30 0.9500
C31 C32 1.3926(17)
C31 C36 1.3975(17)
C32 C33 1.3918(19)
C32 H32 0.9500
C33 C34 1.388(2)
C33 H33 0.9500
C34 C35 1.385(2)
C34 H34 0.9500
C35 C36 1.3854(19)
C35 H35 0.9500
C36 H36 0.9500
C37 C38 1.5229(18)
C37 H37A 0.9900
C37 H37B 0.9900
C38 C39 1.5274(18)
C38 H38A 0.9900
C38 H38B 0.9900
C39 H39A 0.9800
C39 H39B 0.9800
C39 H39C 0.9800
C40 C41 1.5140(17)
C41 C42 1.5134(18)
C41 H41A 0.9900
C41 H41B 0.9900
C42 C47 1.3902(19)
C42 C43 1.3945(18)
C43 C44 1.390(2)
C43 H43 0.9500
C44 C45 1.387(3)
C44 H44 0.9500
C45 C46 1.387(2)
C45 C48 1.517(3)
C46 C47 1.385(2)
C46 H46 0.9500
C47 H47 0.9500
C48 H48A 0.9800
C48 H48B 0.9800
C48 H48C 0.9800
S O3 1.4296(13)
S O1 1.4334(14)
S O2 1.4395(15)
S C49 1.815(2)
C49 F3 1.315(3)
C49 F1 1.329(2)
C49 F2 1.330(3)
C50 Cl1 1.732(2)
C50 Cl2 1.732(2)
C50 H50A 0.9900
C50 H50B 0.9900
C50' Cl1' 1.731(2)
C50' Cl2' 1.732(2)
C50' H50C 0.9900
C50' H50D 0.9900

loop_
_geom_torsion_atom_site_label_1
_geom_torsion_atom_site_label_2
_geom_torsion_atom_site_label_3
_geom_torsion_atom_site_label_4
_geom_torsion
C40 Ru P1 N7 77.35(6)
N4 Ru P1 N7 175.89(6)
N2 Ru P1 N7 -147.58(18)
N6 Ru P1 N7 -96.17(6)
P2 Ru P1 N7 8.95(5)
C40 Ru P1 C16 -44.12(6)
N4 Ru P1 C16 54.41(6)
N2 Ru P1 C16 90.95(18)
N6 Ru P1 C16 142.36(6)
P2 Ru P1 C16 -112.52(5)
C40 Ru P1 C10 -163.30(6)
N4 Ru P1 C10 -64.76(6)
N2 Ru P1 C10 -28.22(18)
N6 Ru P1 C10 23.19(6)
P2 Ru P1 C10 128.31(5)
C40 Ru P2 N8 7.41(5)
N4 Ru P2 N8 -20.56(12)
N2 Ru P2 N8 -80.87(4)
N6 Ru P2 N8 -165.30(5)
P1 Ru P2 N8 103.05(4)
C40 Ru P2 C31 118.36(6)
N4 Ru P2 C31 90.38(12)
N2 Ru P2 C31 30.07(6)
N6 Ru P2 C31 -54.35(6)
P1 Ru P2 C31 -146.00(5)
C40 Ru P2 C25 -93.10(7)
N4 Ru P2 C25 -121.07(12)
N2 Ru P2 C25 178.62(6)
N6 Ru P2 C25 94.19(6)
P1 Ru P2 C25 2.54(6)
N4 Ru P2 C40 -27.97(12)
N2 Ru P2 C40 -88.28(5)
N6 Ru P2 C40 -172.71(5)
P1 Ru P2 C40 95.64(4)
C3 N1 N2 C1 -0.07(15)
B N1 N2 C1 175.48(12)
C3 N1 N2 Ru -179.98(10)
B N1 N2 Ru -4.43(16)
C40 Ru N2 C1 -32.64(13)
N4 Ru N2 C1 -131.42(13)
N6 Ru N2 C1 139.94(13)
P2 Ru N2 C1 34.82(13)
P1 Ru N2 C1 -168.33(12)
C40 Ru N2 N1 147.24(9)
N4 Ru N2 N1 48.46(9)
N6 Ru N2 N1 -40.18(9)
P2 Ru N2 N1 -145.30(9)
P1 Ru N2 N1 11.5(2)
C6 N3 N4 C4 0.49(15)
B N3 N4 C4 -175.68(12)
C6 N3 N4 Ru -176.52(10)
B N3 N4 Ru 7.31(16)
C40 Ru N4 C4 47.13(13)
N2 Ru N4 C4 134.32(13)
N6 Ru N4 C4 -140.81(13)
P2 Ru N4 C4 73.10(19)
P1 Ru N4 C4 -51.60(13)
C40 Ru N4 N3 -136.99(9)
N2 Ru N4 N3 -49.80(9)
N6 Ru N4 N3 35.07(9)
P2 Ru N4 N3 -111.02(12)
P1 Ru N4 N3 124.28(9)
C9 N5 N6 C7 -0.10(16)
B N5 N6 C7 176.76(12)
C9 N5 N6 Ru 178.75(10)
B N5 N6 Ru -4.39(16)
C40 Ru N6 C7 -89.2(3)
N4 Ru N6 C7 141.34(13)
N2 Ru N6 C7 -136.14(13)
P2 Ru N6 C7 -47.68(13)
P1 Ru N6 C7 51.61(13)
C40 Ru N6 N5 92.3(3)
N4 Ru N6 N5 -37.12(10)
N2 Ru N6 N5 45.40(10)
P2 Ru N6 N5 133.86(9)
P1 Ru N6 N5 -126.85(9)
C16 P1 N7 C22 -30.06(14)
C10 P1 N7 C22 77.65(13)
Ru P1 N7 C22 -158.12(11)
C31 P2 N8 C40 -132.44(8)
C25 P2 N8 C40 121.74(8)
Ru P2 N8 C40 -10.24(7)
C31 P2 N8 C37 54.63(12)
C25 P2 N8 C37 -51.19(12)
Ru P2 N8 C37 176.83(11)
C40 P2 N8 C37 -172.93(15)
C9 N5 B N1 119.81(16)
N6 N5 B N1 -56.30(16)
C9 N5 B N3 -123.37(16)
N6 N5 B N3 60.51(15)
C3 N1 B N5 -123.14(16)
N2 N1 B N5 62.24(16)
C3 N1 B N3 119.12(16)
N2 N1 B N3 -55.50(16)
C6 N3 B N5 121.41(15)
N4 N3 B N5 -63.23(16)
C6 N3 B N1 -121.19(15)
N4 N3 B N1 54.17(16)
N1 N2 C1 C2 -0.01(16)
Ru N2 C1 C2 179.87(10)
N2 C1 C2 C3 0.09(18)
N2 N1 C3 C2 0.13(18)
B N1 C3 C2 -174.98(14)
C1 C2 C3 N1 -0.13(19)
N3 N4 C4 C5 -0.74(15)
Ru N4 C4 C5 175.46(10)
N4 C4 C5 C6 0.70(17)
N4 N3 C6 C5 -0.06(17)
B N3 C6 C5 175.75(14)
C4 C5 C6 N3 -0.38(18)
N5 N6 C7 C8 0.53(16)
Ru N6 C7 C8 -178.07(11)
N6 C7 C8 C9 -0.75(19)
N6 N5 C9 C8 -0.37(19)
B N5 C9 C8 -176.79(15)
C7 C8 C9 N5 0.7(2)
N7 P1 C10 C15 -179.05(12)
C16 P1 C10 C15 -72.11(13)
Ru P1 C10 C15 53.86(13)
N7 P1 C10 C11 4.40(14)
C16 P1 C10 C11 111.34(13)
Ru P1 C10 C11 -122.70(12)
C15 C10 C11 C12 0.1(2)
P1 C10 C11 C12 176.74(15)
C10 C11 C12 C13 -0.1(3)
C11 C12 C13 C14 0.2(3)
C12 C13 C14 C15 -0.3(3)
C13 C14 C15 C10 0.3(3)
C11 C10 C15 C14 -0.1(2)
P1 C10 C15 C14 -176.73(13)
N7 P1 C16 C21 -59.07(12)
C10 P1 C16 C21 -166.36(11)
Ru P1 C16 C21 69.75(11)
N7 P1 C16 C17 121.05(13)
C10 P1 C16 C17 13.76(14)
Ru P1 C16 C17 -110.12(12)
C21 C16 C17 C18 -1.6(2)
P1 C16 C17 C18 178.26(13)
C16 C17 C18 C19 0.5(3)
C17 C18 C19 C20 1.2(3)
C18 C19 C20 C21 -1.8(3)
C19 C20 C21 C16 0.7(2)
C17 C16 C21 C20 1.0(2)
P1 C16 C21 C20 -178.85(12)
P1 N7 C22 C23 -156.20(12)
N7 C22 C23 C24 -176.68(16)
N8 P2 C25 C26 158.20(11)
C31 P2 C25 C26 44.58(12)
Ru P2 C25 C26 -108.66(10)
C40 P2 C25 C26 -169.23(10)
N8 P2 C25 C30 -21.40(12)
C31 P2 C25 C30 -135.03(11)
Ru P2 C25 C30 71.73(12)
C40 P2 C25 C30 11.16(13)
C30 C25 C26 C27 1.5(2)
P2 C25 C26 C27 -178.15(12)
C25 C26 C27 C28 1.2(2)
C26 C27 C28 C29 -2.3(3)
C27 C28 C29 C30 0.7(3)
C28 C29 C30 C25 2.0(2)
C26 C25 C30 C29 -3.0(2)
P2 C25 C30 C29 176.55(12)
N8 P2 C31 C32 120.62(11)
C25 P2 C31 C32 -132.97(11)
Ru P2 C31 C32 23.86(13)
C40 P2 C31 C32 87.56(12)
N8 P2 C31 C36 -60.06(12)
C25 P2 C31 C36 46.35(12)
Ru P2 C31 C36 -156.82(9)
C40 P2 C31 C36 -93.12(12)
C36 C31 C32 C33 1.5(2)
P2 C31 C32 C33 -179.12(12)
C31 C32 C33 C34 0.6(2)
C32 C33 C34 C35 -1.7(3)
C33 C34 C35 C36 0.6(3)
C34 C35 C36 C31 1.6(2)
C32 C31 C36 C35 -2.7(2)
P2 C31 C36 C35 178.00(12)
C40 N8 C37 C38 95.77(15)
P2 N8 C37 C38 -93.32(13)
N8 C37 C38 C39 -175.40(11)
C37 N8 C40 C41 1.82(18)
P2 N8 C40 C41 -171.30(9)
C37 N8 C40 Ru -174.77(10)
P2 N8 C40 Ru 12.12(8)
C37 N8 C40 P2 173.12(15)
N4 Ru C40 N8 162.53(8)
N2 Ru C40 N8 80.50(8)
N6 Ru C40 N8 33.8(3)
P2 Ru C40 N8 -10.07(7)
P1 Ru C40 N8 -106.47(7)
N4 Ru C40 C41 -13.24(12)
N2 Ru C40 C41 -95.28(12)
N6 Ru C40 C41 -142.0(2)
P2 Ru C40 C41 174.15(13)
P1 Ru C40 C41 77.75(12)
N4 Ru C40 P2 172.60(3)
N2 Ru C40 P2 90.57(3)
N6 Ru C40 P2 43.9(3)
P1 Ru C40 P2 -96.399(18)
C31 P2 C40 N8 64.89(10)
C25 P2 C40 N8 -69.30(9)
Ru P2 C40 N8 166.84(9)
N8 P2 C40 C41 28.0(3)
C31 P2 C40 C41 92.8(3)
C25 P2 C40 C41 -41.3(3)
Ru P2 C40 C41 -165.2(3)
N8 P2 C40 Ru -166.84(9)
C31 P2 C40 Ru -101.95(6)
C25 P2 C40 Ru 123.86(5)
N8 C40 C41 C42 -66.13(15)
Ru C40 C41 C42 109.31(13)
P2 C40 C41 C42 -89.0(3)
C40 C41 C42 C47 -59.98(17)
C40 C41 C42 C43 120.58(14)
C47 C42 C43 C44 1.8(2)
C41 C42 C43 C44 -178.76(13)
C42 C43 C44 C45 0.5(2)
C43 C44 C45 C46 -2.0(3)
C43 C44 C45 C48 177.1(2)
C44 C45 C46 C47 1.2(3)
C48 C45 C46 C47 -177.9(2)
C45 C46 C47 C42 1.1(3)
C43 C42 C47 C46 -2.6(2)
C41 C42 C47 C46 177.96(14)
O3 S C49 F3 174.75(18)
O1 S C49 F3 53.8(2)
O2 S C49 F3 -65.54(19)
O3 S C49 F1 -64.76(18)
O1 S C49 F1 174.33(16)
O2 S C49 F1 54.95(18)
O3 S C49 F2 54.22(18)
O1 S C49 F2 -66.70(18)
O2 S C49 F2 173.92(17)
